data_1575966
loop_
_publ_author_name
'Zhang, Wei-Hong'
'Ma, Ya-Nan'
'Du, Guo-Tong'
'Wang, Ping'
'Xue, Dong-Xu'

_publ_section_title
;
 Fluorine-mediated single-step ethylene purification in face-transitive
 metal-organic frameworks from binary to ternary gas mixtures.
;
_journal_issue 47
_journal_name_full 'Chemical science'
_journal_page_first 22348
_journal_page_last 22356
_journal_paper_doi 10.1039/d5sc06836c
_journal_volume 16
_journal_year 2025
_chemical_formula_moiety 'C24 H12 Mn3 N12 O7, 2(C9 H6 N3)'
_chemical_formula_sum 'C42 H24 Mn3 N18 O7'
_chemical_formula_weight 1057.61
_chemical_name_systematic nia-d-TZB
_space_group_crystal_system hexagonal
_space_group_IT_number 194
_space_group_name_Hall '-P 6c 2c'
_space_group_name_H-M_alt 'P 63/m m c'
_atom_sites_solution_hydrogens geom
_atom_sites_solution_primary dual
_audit_creation_date 2025-07-12
_audit_creation_method
;
Olex2 1.5
(compiled 2025.05.31 svn.r86d253d1 for OlexSys, GUI svn.r7254)
;
_audit_update_record
;
2025-08-25 deposited with the CCDC.	2025-10-06 downloaded from the CCDC.
;
_cell_angle_alpha 90
_cell_angle_beta 90
_cell_angle_gamma 120
_cell_formula_units_Z 2
_cell_length_a 17.1218(11)
_cell_length_b 17.1218(11)
_cell_length_c 19.1004(14)
_cell_measurement_reflns_used 9892
_cell_measurement_temperature 243.15
_cell_measurement_theta_max 68.18
_cell_measurement_theta_min 5.51
_cell_volume 4849.2(6)
_computing_cell_refinement 'SAINT V8.40B (?, 2016)'
_computing_data_reduction 'SAINT V8.40B (?, 2016)'
_computing_molecular_graphics 'Olex2 1.5 (Dolomanov et al., 2009)'
_computing_publication_material 'Olex2 1.5 (Dolomanov et al., 2009)'
_computing_structure_refinement 'SHELXL 2018/3 (Sheldrick, 2015)'
_computing_structure_solution 'SHELXT 2018/2 (Sheldrick, 2018)'
_diffrn_ambient_temperature 243.15
_diffrn_measured_fraction_theta_full 0.971
_diffrn_measured_fraction_theta_max 0.970
_diffrn_measurement_device_type 'Bruker APEX-II CCD'
_diffrn_measurement_method '\f and \w scans'
_diffrn_radiation_type CuK\a
_diffrn_radiation_wavelength 1.54178
_diffrn_reflns_av_R_equivalents 0.0285
_diffrn_reflns_av_unetI/netI 0.0169
_diffrn_reflns_Laue_measured_fraction_full 0.971
_diffrn_reflns_Laue_measured_fraction_max 0.970
_diffrn_reflns_limit_h_max 15
_diffrn_reflns_limit_h_min -20
_diffrn_reflns_limit_k_max 20
_diffrn_reflns_limit_k_min -11
_diffrn_reflns_limit_l_max 13
_diffrn_reflns_limit_l_min -23
_diffrn_reflns_number 15162
_diffrn_reflns_point_group_measured_fraction_full 0.971
_diffrn_reflns_point_group_measured_fraction_max 0.970
_diffrn_reflns_theta_full 67.679
_diffrn_reflns_theta_max 68.270
_diffrn_reflns_theta_min 5.510
_diffrn_source_current 50.0
_diffrn_source_power 2.5
_diffrn_source_voltage 50.0
_diffrn_standards_number 0
_exptl_absorpt_coefficient_mu 3.416
_exptl_absorpt_correction_T_max 0.7531
_exptl_absorpt_correction_T_min 0.5664
_exptl_absorpt_correction_type none
_exptl_absorpt_process_details
;
SADABS-2016/2 (Bruker,2016/2) was used for absorption correction.
wR2(int) was 0.0615 before and 0.0339 after correction.
The Ratio of minimum to maximum transmission is 0.7521.
The \l/2 correction factor is Not present.
;
_exptl_crystal_colour 'clear light yellow'
_exptl_crystal_colour_lustre clear
_exptl_crystal_colour_modifier light
_exptl_crystal_colour_primary yellow
_exptl_crystal_density_diffrn 0.724
_exptl_crystal_description hexagonal
_exptl_crystal_F_000 1066
_exptl_crystal_size_max 0.2
_exptl_crystal_size_mid 0.12
_exptl_crystal_size_min 0.12
_refine_diff_density_max 1.278
_refine_diff_density_min -0.512
_refine_diff_density_rms 0.046
_refine_ls_extinction_method none
_refine_ls_goodness_of_fit_ref 1.075
_refine_ls_hydrogen_treatment constr
_refine_ls_matrix_type full
_refine_ls_number_parameters 139
_refine_ls_number_reflns 1652
_refine_ls_number_restraints 164
_refine_ls_restrained_S_all 1.105
_refine_ls_R_factor_all 0.0473
_refine_ls_R_factor_gt 0.0468
_refine_ls_shift/su_max 0.000
_refine_ls_shift/su_mean 0.000
_refine_ls_structure_factor_coef Fsqd
_refine_ls_weighting_details 'w=1/[\s^2^(Fo^2^)+(0.0627P)^2^+4.1603P] where P=(Fo^2^+2Fc^2^)/3'
_refine_ls_weighting_scheme calc
_refine_ls_wR_factor_gt 0.1194
_refine_ls_wR_factor_ref 0.1201
_reflns_Friedel_coverage 0.000
_reflns_number_gt 1630
_reflns_number_total 1652
_reflns_threshold_expression 'I > 2\s(I)'
_cod_data_source_file d5sc06836c2.cif
_cod_data_source_block a
_cod_depositor_comments 'Adding full bibliography for 1575966--1575967.cif.'
_cod_original_cell_volume 4849.2(7)
_cod_database_code 1575966
_shelx_shelxl_version_number 2018/3
_shelx_space_group_comment
;
The symmetry employed for this shelxl refinement is uniquely defined
by the following loop, which should always be used as a source of
symmetry information in preference to the above space-group names.
They are only intended as comments.
;
_shelx_estimated_absorpt_t_max 0.685
_shelx_estimated_absorpt_t_min 0.548
_olex2_refinement_description
;
1. Restrained distances
 C01U-C00M
 1.47 with sigma of 0.01
 C2-C01E
 1.47 with sigma of 0.01
 O2-C01E = C01E-O1
 1.23 with sigma of 0.02
 O2-O1
 2.13 with sigma of 0.04
2. Restrained planarity
 N1, C00M, N01H, C01U, N3, N4
 with sigma of 0.1
 C00M, C1, C01U, C2, C00U, C021, C3, C01E
 with sigma of 0.1
 O2, O1, C2, C01E
 with sigma of 0.1
3. Uiso/Uaniso restraints and constraints
Mn00 \\sim N1 \\sim N01H \\sim C00M \\sim N4 \\sim N3 \\sim C1 \\sim C01U \\sim
C00U \\sim C021 \\sim C2 \\sim C3 \\sim O2 \\sim O1 \\sim C01E: within 2A with
sigma of 0.01 and sigma for terminal atoms of 0.02 within 2A
Uanis(N3) \\sim Ueq, Uanis(N4) \\sim Ueq, Uanis(O2) \\sim Ueq: with sigma of
0.001 and sigma for terminal atoms of 0.002
Uanis(C01E) \\sim Ueq, Uanis(O1) \\sim Ueq, Uanis(C00M) \\sim Ueq, Uanis(N1)
\\sim Ueq: with sigma of 0.001 and sigma for terminal atoms of 0.002
Uanis(C2) \\sim Ueq, Uanis(O2) \\sim Ueq: with sigma of 0.001 and sigma for
terminal atoms of 0.002
Uanis(O2) \\sim Ueq, Uanis(O1) \\sim Ueq, Uanis(C00U) \\sim Ueq: with sigma of
0.001 and sigma for terminal atoms of 0.002
Uanis(C1) \\sim Ueq: with sigma of 0.001 and sigma for terminal atoms of 0.002
4. Others
 Fixed Sof: N1(0.25) N01H(0.25) C00M(0.25) N4(0.25) N3(0.25) C1(0.25) H1(0.25)
 C01U(0.25) C00U(0.25) H00U(0.25) C021(0.25) H021(0.25) C2(0.25) C3(0.25)
 H3(0.25) O2(0.25) O1(0.25) C01E(0.25)
5.a Aromatic/amide H refined with riding coordinates:
 C1(H1), C00U(H00U), C021(H021), C3(H3), C012(H012), C015(H015)
5.b Fitted pentagon refined as free rotating group:
 N1(N01H,C00M,N4,N3)
5.c Fitted hexagon refined as free rotating group:
 C1(C01U,C00U,C021,C2,C3)
;
_smtbx_masks_void_probe_radius 1.2
_smtbx_masks_void_truncation_radius 1.2
_olex2_submission_special_instructions 'No special instructions were received'

loop_
_space_group_symop_operation_xyz
'x, y, z'
'x-y, x, z+1/2'
'-y, x-y, z'
'-x, -y, z+1/2'
'-x+y, -x, z'
'y, -x+y, z+1/2'
'-y, -x, -z+1/2'
'x-y, -y, -z'
'x, x-y, -z+1/2'
'y, x, -z'
'-x+y, y, -z+1/2'
'-x, -x+y, -z'
'-x, -y, -z'
'-x+y, -x, -z-1/2'
'y, -x+y, -z'
'x, y, -z-1/2'
'x-y, x, -z'
'-y, x-y, -z-1/2'
'y, x, z-1/2'
'-x+y, y, z'
'-x, -x+y, z-1/2'
'-y, -x, z'
'x-y, -y, z-1/2'
'x, x-y, z'

loop_
_atom_site_label
_atom_site_type_symbol
_atom_site_fract_x
_atom_site_fract_y
_atom_site_fract_z
_atom_site_U_iso_or_equiv
_atom_site_adp_type
_atom_site_occupancy
_atom_site_site_symmetry_order
_atom_site_calc_flag
_atom_site_refinement_flags_posn
_atom_site_refinement_flags_adp
_atom_site_refinement_flags_occupancy
_atom_site_disorder_assembly
_atom_site_disorder_group
Mn00 Mn 0.26299(2) 0.52597(3) 0.250000 0.0162(2) Uani 1 4 d S T P . .
N1 N 0.3703(6) 0.5395(7) 0.1803(3) 0.034(3) Uani 0.25 1 d G U P A -1
N01H N 0.3739(6) 0.4881(4) 0.1234(4) 0.0276(17) Uani 0.25 1 d G U P A -1
C00M C 0.4510(6) 0.5452(6) 0.0825(2) 0.0289(17) Uani 0.25 1 d DG U P A -1
N4 N 0.4949(4) 0.6318(5) 0.1141(4) 0.0151(15) Uani 0.25 1 d G U P A -1
N3 N 0.4451(6) 0.6283(6) 0.1746(4) 0.032(2) Uani 0.25 1 d G U P A -1
N009 N 0.18767(11) 0.3753(2) 0.250000 0.0417(9) Uani 1 4 d S T P A .
N2 N -0.04594(12) 0.04594(12) 0.250000 0.0661(15) Uani 1 4 d S T P . .
C00O C 0.04362(14) 0.0872(3) 0.250000 0.0629(17) Uani 1 4 d S T P . .
C00R C 0.09395(13) 0.1879(3) 0.250000 0.0584(16) Uani 1 4 d S T P . .
C1 C 0.5752(5) 0.5666(5) 0.0041(3) 0.0286(19) Uani 0.25 1 d G U P A -1
H1 H 0.616728 0.617756 0.029441 0.034 Uiso 0.25 1 calc R U P A -1
C01U C 0.4853(6) 0.5191(5) 0.0248(2) 0.0391(13) Uani 0.25 1 d DG U P A -1
C00U C 0.4239(5) 0.4435(5) -0.0126(3) 0.035(2) Uani 0.25 1 d G U P A -1
H00U H 0.363099 0.411372 0.001386 0.042 Uiso 0.25 1 calc R U P A -1
C021 C 0.4522(5) 0.4153(5) -0.0707(3) 0.039(2) Uani 0.25 1 d G U P A -1
H021 H 0.410641 0.364195 -0.095947 0.047 Uiso 0.25 1 calc R U P A -1
C2 C 0.5420(6) 0.4628(6) -0.0913(3) 0.0307(18) Uani 0.25 1 d DG U P A -1
C3 C 0.6035(5) 0.5385(6) -0.0539(3) 0.028(2) Uani 0.25 1 d G U P A -1
H3 H 0.664270 0.570577 -0.067893 0.033 Uiso 0.25 1 calc R U P A -1
C012 C 0.1860(2) 0.2357(2) 0.250000 0.0839(18) Uani 1 2 d S T P A .
H012 H 0.219136 0.205490 0.250000 0.101 Uiso 1 2 calc R U P . .
C015 C 0.2300(2) 0.3286(2) 0.250000 0.0765(15) Uani 1 2 d S T P . .
H015 H 0.293373 0.360387 0.250000 0.092 Uiso 1 2 calc R U P A .
O2 O 0.6418(5) 0.4610(6) -0.1629(4) 0.0163(16) Uani 0.25 1 d D U P A -1
O1 O 0.5107(4) 0.3443(4) -0.1731(3) 0.0182(14) Uani 0.25 1 d D U P A -1
C01E C 0.5660(6) 0.4192(7) -0.1486(3) 0.0274(14) Uani 0.25 1 d D U P A -1
O3 O 0.333333 0.666667 0.250000 0.0101(7) Uiso 1 12 d S . P A .

loop_
_atom_site_aniso_label
_atom_site_aniso_U_11
_atom_site_aniso_U_22
_atom_site_aniso_U_33
_atom_site_aniso_U_23
_atom_site_aniso_U_13
_atom_site_aniso_U_12
Mn00 0.0155(3) 0.0139(3) 0.0186(3) 0.000 0.000 0.00695(15)
N1 0.034(3) 0.034(3) 0.033(3) -0.0037(10) 0.0007(10) 0.0169(15)
N01H 0.042(4) 0.022(3) 0.032(4) 0.001(3) 0.002(3) 0.025(3)
C00M 0.0289(19) 0.0291(19) 0.0293(19) -0.0017(10) 0.0020(10) 0.0150(12)
N4 0.0132(17) 0.0171(17) 0.0165(17) -0.0013(9) 0.0010(10) 0.0087(11)
N3 0.033(3) 0.033(3) 0.030(3) -0.0006(10) 0.0024(10) 0.0154(15)
N009 0.0248(12) 0.0177(16) 0.080(3) 0.000 0.000 0.0088(8)
N2 0.0189(13) 0.0189(13) 0.161(5) 0.000 0.000 0.0099(15)
C00O 0.0195(15) 0.020(2) 0.150(6) 0.000 0.000 0.0098(11)
C00R 0.0208(15) 0.015(2) 0.138(5) 0.000 0.000 0.0073(10)
C1 0.029(2) 0.029(2) 0.028(2) -0.0019(10) 0.0017(10) 0.0149(12)
C01U 0.039(5) 0.032(4) 0.041(3) -0.015(4) 0.003(4) 0.015(2)
C00U 0.035(2) 0.035(2) 0.034(2) -0.0017(10) 0.0016(10) 0.0174(14)
C021 0.044(4) 0.026(4) 0.046(4) -0.008(4) 0.001(4) 0.016(3)
C2 0.031(2) 0.031(2) 0.0292(19) -0.0016(10) 0.0020(10) 0.0146(12)
C3 0.018(3) 0.039(4) 0.027(4) -0.012(3) 0.000(3) 0.015(3)
C012 0.0253(17) 0.0215(16) 0.207(6) 0.000 0.000 0.0135(14)
C015 0.0203(15) 0.0194(15) 0.187(5) 0.000 0.000 0.0077(13)
O2 0.0186(18) 0.0170(18) 0.0132(18) -0.0043(10) 0.0032(10) 0.0087(11)
O1 0.011(2) 0.023(2) 0.0167(19) -0.0096(15) 0.0062(15) 0.0056(16)
C01E 0.0269(17) 0.0272(17) 0.0271(16) -0.0006(9) 0.0008(9) 0.0128(11)

loop_
_atom_type_symbol
_atom_type_description
_atom_type_scat_dispersion_real
_atom_type_scat_dispersion_imag
_atom_type_scat_source
C C 0.0181 0.0091 'International Tables Vol C Tables 4.2.6.8 and 6.1.1.4'
H H 0.0000 0.0000 'International Tables Vol C Tables 4.2.6.8 and 6.1.1.4'
Mn Mn -0.5299 2.8052 'International Tables Vol C Tables 4.2.6.8 and 6.1.1.4'
N N 0.0311 0.0180 'International Tables Vol C Tables 4.2.6.8 and 6.1.1.4'
O O 0.0492 0.0322 'International Tables Vol C Tables 4.2.6.8 and 6.1.1.4'

loop_
_geom_angle_atom_site_label_1
_geom_angle_atom_site_label_2
_geom_angle_atom_site_label_3
_geom_angle
_geom_angle_site_symmetry_1
_geom_angle_site_symmetry_3
_geom_angle_publ_flag
N1 Mn00 N009 95.3(3) . . ?
O3 Mn00 N1 84.7(3) . . ?
O3 Mn00 N009 180.00(3) . . ?
N01H N1 Mn00 134.1(6) . . ?
N3 N1 Mn00 114.9(6) . . ?
N3 N1 N01H 108.0 . . ?
C00M N01H N1 108.0 . . ?
N01H C00M N4 108.0 . . ?
N01H C00M C01U 126.8(8) . . ?
N4 C00M C01U 124.8(8) . . ?
C00M N4 N3 108.0 . . ?
N1 N3 N4 108.0 . . ?
C015 N009 Mn00 121.64(18) 20 . ?
C015 N009 Mn00 121.64(18) . . ?
C015 N009 C015 116.7(4) . 20 ?
C00O N2 C00O 114.9(4) 3 . ?
N2 C00O N2 125.1(4) . 14_556 ?
N2 C00O C00R 117.4(2) 14_556 . ?
N2 C00O C00R 117.4(2) . . ?
C012 C00R C00O 121.3(2) 20 . ?
C012 C00R C00O 121.3(2) . . ?
C012 C00R C012 117.4(4) 20 . ?
C01U C1 H1 120.0 . . ?
C01U C1 C3 120.0 . . ?
C3 C1 H1 120.0 . . ?
C1 C01U C00M 123.2(7) . . ?
C1 C01U C00U 120.0 . . ?
C00U C01U C00M 116.8(7) . . ?
C01U C00U H00U 120.0 . . ?
C021 C00U C01U 120.0 . . ?
C021 C00U H00U 120.0 . . ?
C00U C021 H021 120.0 . . ?
C00U C021 C2 120.0 . . ?
C2 C021 H021 120.0 . . ?
C021 C2 C01E 114.5(7) . . ?
C3 C2 C021 120.0 . . ?
C3 C2 C01E 125.0(6) . . ?
C1 C3 H3 120.0 . . ?
C2 C3 C1 120.0 . . ?
C2 C3 H3 120.0 . . ?
C00R C012 H012 120.2 . . ?
C00R C012 C015 119.5(3) . . ?
C015 C012 H012 120.2 . . ?
N009 C015 C012 123.4(3) . . ?
N009 C015 H015 118.3 . . ?
C012 C015 H015 118.3 . . ?
C01E O2 Mn00 139.9(7) . 4_664 ?
O2 C01E C2 111.5(9) . . ?
O2 C01E O1 126.1(6) . . ?
O1 C01E C2 122.3(8) . . ?
Mn00 O3 Mn00 120.0 14_566 3_665 ?
Mn00 O3 Mn00 120.0 3_665 . ?
Mn00 O3 Mn00 120.0 14_566 . ?

loop_
_geom_bond_atom_site_label_1
_geom_bond_atom_site_label_2
_geom_bond_distance
_geom_bond_site_symmetry_2
_geom_bond_publ_flag
Mn00 N1 2.185(5) . ?
Mn00 N009 2.234(3) . ?
Mn00 O3 2.0862(5) . ?
N1 N01H 1.4200 . ?
N1 N3 1.4200 . ?
N01H C00M 1.4200 . ?
C00M N4 1.4200 . ?
C00M C01U 1.421(4) . ?
N4 N3 1.4200 . ?
N009 C015 1.321(4) 20 ?
N009 C015 1.320(4) . ?
N2 C00O 1.329(3) . ?
N2 C00O 1.329(3) 3 ?
C00O C00R 1.492(6) . ?
C00R C012 1.365(4) 20 ?
C00R C012 1.365(4) . ?
C1 H1 0.9400 . ?
C1 C01U 1.3900 . ?
C1 C3 1.3900 . ?
C01U C00U 1.3900 . ?
C00U H00U 0.9400 . ?
C00U C021 1.3900 . ?
C021 H021 0.9400 . ?
C021 C2 1.3900 . ?
C2 C3 1.3900 . ?
C2 C01E 1.493(6) . ?
C3 H3 0.9400 . ?
C012 H012 0.9400 . ?
C012 C015 1.378(4) . ?
C015 H015 0.9400 . ?
O2 C01E 1.159(11) . ?
O1 C01E 1.243(11) . ?

loop_
_geom_torsion_atom_site_label_1
_geom_torsion_atom_site_label_2
_geom_torsion_atom_site_label_3
_geom_torsion_atom_site_label_4
_geom_torsion
_geom_torsion_site_symmetry_1
_geom_torsion_site_symmetry_2
_geom_torsion_site_symmetry_3
_geom_torsion_site_symmetry_4
_geom_torsion_publ_flag
Mn00 N1 N01H C00M 158.6(6) . . . . ?
Mn00 N1 N3 N4 -163.2(5) . . . . ?
Mn00 N009 C015 C012 180.0 . . . . ?
Mn00 O2 C01E C2 -163.2(8) 4_664 . . . ?
Mn00 O2 C01E O1 21.4(14) 4_664 . . . ?
N1 N01H C00M N4 0.0 . . . . ?
N1 N01H C00M C01U 173.2(7) . . . . ?
N01H N1 N3 N4 0.0 . . . . ?
N01H C00M N4 N3 0.0 . . . . ?
N01H C00M C01U C1 -154.8(5) . . . . ?
N01H C00M C01U C00U 26.7(7) . . . . ?
C00M N4 N3 N1 0.0 . . . . ?
C00M C01U C00U C021 178.5(5) . . . . ?
N4 C00M C01U C1 17.2(7) . . . . ?
N4 C00M C01U C00U -161.2(5) . . . . ?
N3 N1 N01H C00M 0.0 . . . . ?
N2 C00O C00R C012 0.0 14_556 . . . ?
N2 C00O C00R C012 0.0 . . . 20 ?
N2 C00O C00R C012 180.0 . . . . ?
N2 C00O C00R C012 180.0 14_556 . . 20 ?
C00O N2 C00O N2 0.0 3 . . 14_556 ?
C00O N2 C00O C00R 180.0 3 . . . ?
C00O C00R C012 C015 180.0 . . . . ?
C00R C012 C015 N009 0.0 . . . . ?
C1 C01U C00U C021 0.0 . . . . ?
C01U C00M N4 N3 -173.3(6) . . . . ?
C01U C1 C3 C2 0.0 . . . . ?
C01U C00U C021 C2 0.0 . . . . ?
C00U C021 C2 C3 0.0 . . . . ?
C00U C021 C2 C01E 172.6(5) . . . . ?
C021 C2 C3 C1 0.0 . . . . ?
C021 C2 C01E O2 -178.9(6) . . . . ?
C021 C2 C01E O1 -3.4(8) . . . . ?
C3 C1 C01U C00M -178.4(5) . . . . ?
C3 C1 C01U C00U 0.0 . . . . ?
C3 C2 C01E O2 -6.7(8) . . . . ?
C3 C2 C01E O1 168.9(5) . . . . ?
C012 C00R C012 C015 0.0 20 . . . ?
C015 N009 C015 C012 0.0 20 . . . ?
C01E C2 C3 C1 -171.8(6) . . . . ?

loop_
_smtbx_masks_void_nr
_smtbx_masks_void_average_x
_smtbx_masks_void_average_y
_smtbx_masks_void_average_z
_smtbx_masks_void_volume
_smtbx_masks_void_count_electrons
_smtbx_masks_void_content
1 -0.624 -0.273 -0.369 2966.9 324.9 ?
